data_7023289
loop_
_publ_author_name
'Liu, Pei-Hsin'
'Chuang, Fu-Jung'
'Tu, Cheng-Yi'
'Hu, Ching-Han'
'Lin, Tzu-Wei'
'Wang, Yu-Tang'
'Lin, Chia-Her'
'Datta, Amitabha'
'Huang, Jui-Hsien'

_publ_section_title
;
 Aluminum complexes incorporating symmetrical and asymmetrical tridentate
 pincer type pyrrolyl ligands: synthesis, characterization and reactivity
 study.
;
_journal_issue 37
_journal_name_full 'Dalton transactions (Cambridge, England : 2003)'
_journal_page_first 13754
_journal_page_last 13764
_journal_paper_doi 10.1039/c3dt51133b
_journal_volume 42
_journal_year 2013
_chemical_formula_moiety 'C14 H28 Al N3'
_chemical_formula_sum 'C14 H28 Al N3'
_chemical_formula_weight 265.37
_chemical_name_systematic
; 
 ? 
;
_space_group_IT_number 14
_symmetry_cell_setting monoclinic
_symmetry_space_group_name_Hall '-P 2ybc'
_symmetry_space_group_name_H-M 'P 1 21/c 1'
_atom_sites_solution_hydrogens geom
_atom_sites_solution_primary direct
_atom_sites_solution_secondary difmap
_audit_creation_method SHELXL-97
_cell_angle_alpha 90.00
_cell_angle_beta 99.842(4)
_cell_angle_gamma 90.00
_cell_formula_units_Z 4
_cell_length_a 11.6676(11)
_cell_length_b 11.1033(9)
_cell_length_c 12.7218(11)
_cell_measurement_temperature 149(2)
_cell_measurement_theta_max 28.730
_cell_volume 1623.8(2)
_computing_cell_refinement 'SAINT V7.66A (Bruker AXS, 2010)'
_computing_data_collection 'APEX2 (Bruker AXS, 2010)'
_computing_data_reduction 'SAINT V7.66A (Bruker AXS, 2010)'
_computing_molecular_graphics 'SHELXTL (Sheldrick, 2008)'
_computing_publication_material SHELXTL
_computing_structure_refinement 'SHELXL-97 (Sheldrick, 2008)'
_computing_structure_solution 'SHELXS-97 (Sheldrick, 2008)'
_diffrn_ambient_temperature 149(2)
_diffrn_detector_area_resol_mean 8.3333
_diffrn_measured_fraction_theta_full 0.999
_diffrn_measured_fraction_theta_max 0.999
_diffrn_measurement_device_type 'Bruker APEX-II CCD'
_diffrn_measurement_method '\f and \w scans'
_diffrn_radiation_monochromator graphite
_diffrn_radiation_source 'fine-focus sealed tube'
_diffrn_radiation_type MoK\a
_diffrn_radiation_wavelength 0.71073
_diffrn_reflns_av_R_equivalents 0.0288
_diffrn_reflns_av_sigmaI/netI 0.0194
_diffrn_reflns_limit_h_max 15
_diffrn_reflns_limit_h_min -15
_diffrn_reflns_limit_k_max 14
_diffrn_reflns_limit_k_min -14
_diffrn_reflns_limit_l_max 17
_diffrn_reflns_limit_l_min -17
_diffrn_reflns_number 24380
_diffrn_reflns_theta_full 28.73
_diffrn_reflns_theta_max 28.73
_diffrn_reflns_theta_min 1.77
_exptl_absorpt_coefficient_mu 0.115
_exptl_absorpt_correction_T_max 0.9660
_exptl_absorpt_correction_T_min 0.9590
_exptl_absorpt_correction_type multi-scan
_exptl_absorpt_process_details 'Sadabs Version 2008/1'
_exptl_crystal_density_diffrn 1.085
_exptl_crystal_density_method 'not measured'
_exptl_crystal_F_000 584
_exptl_crystal_size_max 0.40
_exptl_crystal_size_mid 0.30
_exptl_crystal_size_min 0.30
_refine_diff_density_max 0.441
_refine_diff_density_min -0.172
_refine_diff_density_rms 0.042
_refine_ls_extinction_method none
_refine_ls_goodness_of_fit_ref 1.038
_refine_ls_hydrogen_treatment constr
_refine_ls_matrix_type full
_refine_ls_number_parameters 170
_refine_ls_number_reflns 4194
_refine_ls_number_restraints 0
_refine_ls_restrained_S_all 1.038
_refine_ls_R_factor_all 0.0484
_refine_ls_R_factor_gt 0.0398
_refine_ls_shift/su_max 0.001
_refine_ls_shift/su_mean 0.000
_refine_ls_structure_factor_coef Fsqd
_refine_ls_weighting_details 'calc w=1/[\s^2^(Fo^2^)+(0.0585P)^2^+0.4599P] where P=(Fo^2^+2Fc^2^)/3'
_refine_ls_weighting_scheme calc
_refine_ls_wR_factor_gt 0.1091
_refine_ls_wR_factor_ref 0.1164
_reflns_number_gt 3542
_reflns_number_total 4194
_reflns_threshold_expression >2sigma(I)
_cod_data_source_file c3dt51133b.txt
_cod_data_source_block pei50_0m
_cod_original_sg_symbol_H-M 'P 21/c'
_cod_database_code 7023289

loop_
_symmetry_equiv_pos_as_xyz
'x, y, z'
'-x, y+1/2, -z+1/2'
'-x, -y, -z'
'x, -y-1/2, z-1/2'

loop_
_atom_site_label
_atom_site_type_symbol
_atom_site_fract_x
_atom_site_fract_y
_atom_site_fract_z
_atom_site_U_iso_or_equiv
_atom_site_adp_type
_atom_site_occupancy
_atom_site_symmetry_multiplicity
_atom_site_calc_flag
_atom_site_refinement_flags
Al1 Al 0.77288(3) 0.62103(4) 0.04449(3) 0.03284(12) Uani 1 1 d .
N1 N 0.73950(10) 0.83919(10) -0.00177(8) 0.0377(2) Uani 1 1 d .
N2 N 0.63762(9) 0.66572(9) 0.09466(7) 0.0297(2) Uani 1 1 d .
N3 N 0.70213(8) 0.44147(9) 0.08140(7) 0.0286(2) Uani 1 1 d .
H3 H 0.6748 0.4200 0.0147 0.034 Uiso 1 1 d .
C1 C 0.91881(12) 0.65166(14) 0.14399(12) 0.0442(3) Uani 1 1 d .
H1A H 0.9009 0.6840 0.2110 0.066 Uiso 1 1 calc R
H1B H 0.9659 0.7101 0.1123 0.066 Uiso 1 1 calc R
H1C H 0.9622 0.5762 0.1582 0.066 Uiso 1 1 calc R
C2 C 0.78005(12) 0.58343(13) -0.10572(10) 0.0384(3) Uani 1 1 d .
H2A H 0.7018 0.5884 -0.1482 0.058 Uiso 1 1 calc R
H2B H 0.8108 0.5019 -0.1106 0.058 Uiso 1 1 calc R
H2C H 0.8311 0.6414 -0.1330 0.058 Uiso 1 1 calc R
C3 C 0.84183(15) 0.91531(15) -0.00174(13) 0.0544(4) Uani 1 1 d .
H3A H 0.8169 0.9976 -0.0219 0.082 Uiso 1 1 calc R
H3B H 0.8880 0.8836 -0.0530 0.082 Uiso 1 1 calc R
H3C H 0.8891 0.9158 0.0698 0.082 Uiso 1 1 calc R
C4 C 0.66305(14) 0.84735(14) -0.10653(11) 0.0460(3) Uani 1 1 d .
H4A H 0.6373 0.9308 -0.1197 0.069 Uiso 1 1 calc R
H4B H 0.5952 0.7952 -0.1071 0.069 Uiso 1 1 calc R
H4C H 0.7059 0.8214 -0.1625 0.069 Uiso 1 1 calc R
C5 C 0.67311(14) 0.87964(12) 0.08130(10) 0.0414(3) Uani 1 1 d .
H5A H 0.6267 0.9520 0.0565 0.050 Uiso 1 1 calc R
H5B H 0.7272 0.9006 0.1475 0.050 Uiso 1 1 calc R
C6 C 0.59492(12) 0.77995(12) 0.10258(9) 0.0356(3) Uani 1 1 d .
C7 C 0.48919(12) 0.77272(13) 0.13662(10) 0.0419(3) Uani 1 1 d .
H7 H 0.4405 0.8383 0.1480 0.050 Uiso 1 1 calc R
C8 C 0.46683(11) 0.64862(13) 0.15143(10) 0.0373(3) Uani 1 1 d .
H8 H 0.4007 0.6151 0.1750 0.045 Uiso 1 1 calc R
C9 C 0.56022(10) 0.58660(11) 0.12481(8) 0.0300(2) Uani 1 1 d .
C10 C 0.59438(10) 0.45710(11) 0.12929(9) 0.0323(3) Uani 1 1 d .
H10A H 0.5305 0.4080 0.0894 0.039 Uiso 1 1 calc R
H10B H 0.6090 0.4293 0.2043 0.039 Uiso 1 1 calc R
C11 C 0.77802(12) 0.33966(12) 0.13085(10) 0.0369(3) Uani 1 1 d .
C12 C 0.82944(14) 0.37111(15) 0.24599(12) 0.0501(4) Uani 1 1 d .
H12A H 0.8684 0.4495 0.2480 0.075 Uiso 1 1 calc R
H12B H 0.8859 0.3092 0.2753 0.075 Uiso 1 1 calc R
H12C H 0.7670 0.3748 0.2886 0.075 Uiso 1 1 calc R
C13 C 0.70892(15) 0.22214(13) 0.12841(13) 0.0495(4) Uani 1 1 d .
H13A H 0.6463 0.2319 0.1702 0.074 Uiso 1 1 calc R
H13B H 0.7608 0.1570 0.1590 0.074 Uiso 1 1 calc R
H13C H 0.6754 0.2023 0.0545 0.074 Uiso 1 1 calc R
C14 C 0.87386(14) 0.32302(15) 0.06456(14) 0.0532(4) Uani 1 1 d .
H14A H 0.8390 0.3046 -0.0093 0.080 Uiso 1 1 calc R
H14B H 0.9247 0.2565 0.0940 0.080 Uiso 1 1 calc R
H14C H 0.9196 0.3973 0.0664 0.080 Uiso 1 1 calc R

loop_
_atom_site_aniso_label
_atom_site_aniso_U_11
_atom_site_aniso_U_22
_atom_site_aniso_U_33
_atom_site_aniso_U_23
_atom_site_aniso_U_13
_atom_site_aniso_U_12
Al1 0.02657(18) 0.0477(2) 0.02457(18) -0.00523(14) 0.00531(13) -0.00467(15)
N1 0.0488(6) 0.0369(6) 0.0276(5) -0.0004(4) 0.0069(4) -0.0046(5)
N2 0.0319(5) 0.0326(5) 0.0248(4) 0.0004(4) 0.0054(4) -0.0001(4)
N3 0.0298(5) 0.0330(5) 0.0232(4) 0.0006(4) 0.0044(3) 0.0002(4)
C1 0.0324(6) 0.0536(9) 0.0441(7) -0.0026(6) -0.0004(5) -0.0090(6)
C2 0.0459(7) 0.0418(7) 0.0305(6) -0.0028(5) 0.0153(5) -0.0057(6)
C3 0.0655(10) 0.0465(9) 0.0525(9) 0.0022(7) 0.0136(7) -0.0174(7)
C4 0.0635(9) 0.0428(8) 0.0305(6) 0.0050(5) 0.0044(6) 0.0020(7)
C5 0.0600(8) 0.0324(7) 0.0322(6) -0.0026(5) 0.0095(6) -0.0005(6)
C6 0.0460(7) 0.0341(6) 0.0268(5) -0.0031(4) 0.0066(5) 0.0050(5)
C7 0.0452(7) 0.0473(8) 0.0346(6) -0.0062(5) 0.0105(5) 0.0108(6)
C8 0.0330(6) 0.0520(8) 0.0282(5) -0.0051(5) 0.0093(4) 0.0010(5)
C9 0.0290(5) 0.0397(6) 0.0212(5) -0.0007(4) 0.0043(4) -0.0014(5)
C10 0.0297(5) 0.0380(6) 0.0303(5) 0.0050(5) 0.0081(4) -0.0027(5)
C11 0.0394(6) 0.0350(6) 0.0360(6) 0.0023(5) 0.0060(5) 0.0061(5)
C12 0.0525(8) 0.0525(9) 0.0399(7) 0.0053(6) -0.0077(6) 0.0118(7)
C13 0.0662(10) 0.0346(7) 0.0489(8) 0.0063(6) 0.0128(7) 0.0016(7)
C14 0.0510(8) 0.0470(9) 0.0664(10) 0.0032(7) 0.0233(7) 0.0158(7)

loop_
_atom_type_symbol
_atom_type_description
_atom_type_scat_dispersion_real
_atom_type_scat_dispersion_imag
_atom_type_scat_source
C C 0.0033 0.0016 'International Tables Vol C Tables 4.2.6.8 and 6.1.1.4'
H H 0.0000 0.0000 'International Tables Vol C Tables 4.2.6.8 and 6.1.1.4'
N N 0.0061 0.0033 'International Tables Vol C Tables 4.2.6.8 and 6.1.1.4'
Al Al 0.0645 0.0514 'International Tables Vol C Tables 4.2.6.8 and 6.1.1.4'

loop_
_geom_angle_atom_site_label_1
_geom_angle_atom_site_label_2
_geom_angle_atom_site_label_3
_geom_angle
N2 Al1 C1 114.99(6)
N2 Al1 C2 124.45(5)
C1 Al1 C2 118.96(6)
N2 Al1 N3 78.55(4)
C1 Al1 N3 109.16(5)
C2 Al1 N3 95.34(5)
C3 N1 C4 109.42(11)
C3 N1 C5 110.52(11)
C4 N1 C5 108.46(12)
C9 N2 C6 108.00(10)
C9 N2 Al1 124.40(9)
C6 N2 Al1 127.52(9)
C10 N3 C11 113.05(9)
C10 N3 Al1 110.33(7)
C11 N3 Al1 123.01(8)
N1 C5 C6 108.39(11)
N2 C6 C7 108.96(12)
N2 C6 C5 115.61(11)
C7 C6 C5 135.24(13)
C6 C7 C8 107.02(12)
C9 C8 C7 106.31(12)
N2 C9 C8 109.70(12)
N2 C9 C10 116.58(10)
C8 C9 C10 133.59(11)
C9 C10 N3 109.49(9)
N3 C11 C14 107.14(11)
N3 C11 C12 109.63(11)
C14 C11 C12 110.74(13)
N3 C11 C13 111.18(11)
C14 C11 C13 108.62(12)
C12 C11 C13 109.50(12)

loop_
_geom_bond_atom_site_label_1
_geom_bond_atom_site_label_2
_geom_bond_distance
Al1 N2 1.8678(11)
Al1 C1 1.9698(13)
Al1 C2 1.9716(13)
Al1 N3 2.2382(11)
N1 C3 1.4628(19)
N1 C4 1.4743(17)
N1 C5 1.4827(17)
N2 C9 1.3612(15)
N2 C6 1.3727(16)
N3 C10 1.4979(14)
N3 C11 1.5057(16)
C5 C6 1.4884(19)
C6 C7 1.3777(19)
C7 C8 1.421(2)
C8 C9 1.3793(17)
C9 C10 1.4906(18)
C11 C14 1.5225(19)
C11 C12 1.5255(19)
C11 C13 1.531(2)
